data_4073550
loop_
_publ_author_name
'Kunz, Kerstin'
'Vitze, Hannes'
'Bolte, Michael'
'Lerner, Hans-Wolfram'
'Wagner, Matthias'

_publ_section_title
;
 Mn(CO)2Complexes of Cyclopentadienyl/Scorpionate Hybrid Ligands
;
_journal_issue 18
_journal_name_full Organometallics
_journal_page_first 4663
_journal_paper_doi 10.1021/om700450j
_journal_volume 26
_journal_year 2007
_chemical_formula_sum 'C10 H9 Mn N2 O2'
_chemical_formula_weight 244.13
_chemical_name_systematic ?
_space_group_IT_number 14
_symmetry_cell_setting monoclinic
_symmetry_space_group_name_Hall '-P 2yn'
_symmetry_space_group_name_H-M 'P 1 21/n 1'
_atom_sites_solution_hydrogens geom
_atom_sites_solution_primary direct
_atom_sites_solution_secondary difmap
_audit_creation_method SHELXL-97
_cell_angle_alpha 90.00
_cell_angle_beta 90.860(10)
_cell_angle_gamma 90.00
_cell_formula_units_Z 4
_cell_length_a 7.8006(10)
_cell_length_b 9.3963(8)
_cell_length_c 14.4520(18)
_cell_measurement_reflns_used 14398
_cell_measurement_temperature 173(2)
_cell_measurement_theta_max 25.7
_cell_measurement_theta_min 3.6
_cell_volume 1059.2(2)
_computing_cell_refinement 'X-Area (Stoe & Cie, 2001)'
_computing_data_collection 'X-Area (Stoe & Cie, 2001)'
_computing_data_reduction 'X-Area (Stoe & Cie, 2001)'
_computing_molecular_graphics 'XP in SHELXTL-Plus (Sheldrick, 1991)'
_computing_publication_material SHELXL97
_computing_structure_refinement 'SHELXL97 (Sheldrick, 1997) '
_computing_structure_solution 'SHELXS97 (Sheldrick, 1990) '
_diffrn_ambient_temperature 173(2)
_diffrn_measured_fraction_theta_full 0.997
_diffrn_measured_fraction_theta_max 0.993
_diffrn_measurement_device_type 'STOE IPDS II two-circle-diffractometer'
_diffrn_measurement_method \w
_diffrn_radiation_monochromator graphite
_diffrn_radiation_source 'fine-focus sealed tube'
_diffrn_radiation_type MoK\a
_diffrn_radiation_wavelength 0.71073
_diffrn_reflns_av_R_equivalents 0.0930
_diffrn_reflns_av_sigmaI/netI 0.0414
_diffrn_reflns_limit_h_max 9
_diffrn_reflns_limit_h_min -9
_diffrn_reflns_limit_k_max 11
_diffrn_reflns_limit_k_min -11
_diffrn_reflns_limit_l_max 17
_diffrn_reflns_limit_l_min -17
_diffrn_reflns_number 13952
_diffrn_reflns_theta_full 25.00
_diffrn_reflns_theta_max 25.60
_diffrn_reflns_theta_min 3.56
_diffrn_standards_decay_% 0
_diffrn_standards_interval_time 0
_diffrn_standards_number 0
_exptl_absorpt_coefficient_mu 1.225
_exptl_absorpt_correction_T_max 0.8096
_exptl_absorpt_correction_T_min 0.7658
_exptl_absorpt_correction_type multi-scan
_exptl_absorpt_process_details 'MULABS (Spek, 2003; Blessing, 1995)'
_exptl_crystal_colour orange
_exptl_crystal_density_diffrn 1.531
_exptl_crystal_density_method 'not measured'
_exptl_crystal_description block
_exptl_crystal_F_000 496
_exptl_crystal_size_max 0.23
_exptl_crystal_size_mid 0.22
_exptl_crystal_size_min 0.18
_refine_diff_density_max 0.377
_refine_diff_density_min -0.491
_refine_diff_density_rms 0.073
_refine_ls_extinction_method none
_refine_ls_goodness_of_fit_ref 1.142
_refine_ls_hydrogen_treatment mixed
_refine_ls_matrix_type full
_refine_ls_number_parameters 136
_refine_ls_number_reflns 1979
_refine_ls_number_restraints 0
_refine_ls_restrained_S_all 1.142
_refine_ls_R_factor_all 0.0499
_refine_ls_R_factor_gt 0.0425
_refine_ls_shift/su_max 0.000
_refine_ls_shift/su_mean 0.000
_refine_ls_structure_factor_coef Fsqd
_refine_ls_weighting_details 'calc w=1/[\s^2^(Fo^2^)+(0.0471P)^2^+0.4864P] where P=(Fo^2^+2Fc^2^)/3'
_refine_ls_weighting_scheme calc
_refine_ls_wR_factor_gt 0.0934
_refine_ls_wR_factor_ref 0.0964
_reflns_number_gt 1730
_reflns_number_total 1979
_reflns_threshold_expression I>2\s(I)
_cod_data_source_file om700450j-file008.cif
_cod_data_source_block wa530
_cod_depositor_comments
;
The following automatic conversions were performed:

'_symmetry_cell_setting' value 'Monoclinic' changed to 'monoclinic'
according to /home/saulius/struct/CIF-dictionaries/cif_core.dic
dictionary named 'cif_core.dic' version 2.4.1 from 2010-06-29.

Automatic conversion script
Id: cif_fix_values 1715 2011-07-08 13:25:40Z adriana 
;
_cod_original_sg_symbol_H-M 'P 21/n'
_cod_database_code 4073550

loop_
_symmetry_equiv_pos_as_xyz
'x, y, z'
'-x+1/2, y+1/2, -z+1/2'
'-x, -y, -z'
'x-1/2, -y-1/2, z-1/2'

loop_
_atom_site_label
_atom_site_type_symbol
_atom_site_fract_x
_atom_site_fract_y
_atom_site_fract_z
_atom_site_U_iso_or_equiv
_atom_site_adp_type
_atom_site_occupancy
_atom_site_symmetry_multiplicity
_atom_site_calc_flag
_atom_site_refinement_flags
Mn1 Mn 0.53515(5) 0.52987(5) 0.19657(3) 0.02188(15) Uani 1 1 d .
C1 C 0.5084(3) 0.7065(3) 0.15772(18) 0.0259(6) Uani 1 1 d .
O1 O 0.4956(3) 0.8217(2) 0.12792(15) 0.0394(5) Uani 1 1 d .
C2 C 0.7501(4) 0.5372(3) 0.15710(19) 0.0294(6) Uani 1 1 d .
O2 O 0.8865(3) 0.5442(3) 0.12420(17) 0.0449(6) Uani 1 1 d .
N11 N 0.5867(3) 0.5884(2) 0.32885(15) 0.0245(5) Uani 1 1 d .
N12 N 0.7041(3) 0.5280(3) 0.38681(18) 0.0364(6) Uani 1 1 d .
H12 H 0.7722 0.4573 0.3717 0.044 Uiso 1 1 calc R
C13 C 0.7023(5) 0.5916(4) 0.4716(2) 0.0478(9) Uani 1 1 d .
H13 H 0.7733 0.5685 0.5235 0.057 Uiso 1 1 calc R
C14 C 0.5795(6) 0.6943(4) 0.4679(2) 0.0498(9) Uani 1 1 d .
H14 H 0.5481 0.7569 0.5164 0.060 Uiso 1 1 calc R
C15 C 0.5093(4) 0.6894(3) 0.3790(2) 0.0334(6) Uani 1 1 d .
H15 H 0.4193 0.7490 0.3569 0.040 Uiso 1 1 calc R
C21 C 0.3228(4) 0.4579(3) 0.1144(2) 0.0368(7) Uani 1 1 d .
H21 H 0.2700 0.5141 0.0674 0.044 Uiso 1 1 calc R
C22 C 0.4628(4) 0.3641(3) 0.1022(2) 0.0375(7) Uani 1 1 d .
H22 H 0.5204 0.3471 0.0458 0.045 Uiso 1 1 calc R
C23 C 0.5021(4) 0.2999(3) 0.1893(2) 0.0368(7) Uani 1 1 d .
H23 H 0.5904 0.2325 0.2016 0.044 Uiso 1 1 calc R
C24 C 0.3850(4) 0.3550(3) 0.2541(2) 0.0324(6) Uani 1 1 d .
H24 H 0.3814 0.3296 0.3177 0.039 Uiso 1 1 calc R
C25 C 0.2744(4) 0.4536(3) 0.2096(2) 0.0347(7) Uani 1 1 d .
H25 H 0.1852 0.5067 0.2374 0.042 Uiso 1 1 calc R

loop_
_atom_site_aniso_label
_atom_site_aniso_U_11
_atom_site_aniso_U_22
_atom_site_aniso_U_33
_atom_site_aniso_U_23
_atom_site_aniso_U_13
_atom_site_aniso_U_12
Mn1 0.0196(2) 0.0253(2) 0.0207(2) 0.00046(16) -0.00090(14) -0.00079(15)
C1 0.0219(12) 0.0325(17) 0.0233(13) 0.0005(11) -0.0019(10) -0.0011(11)
O1 0.0445(12) 0.0338(12) 0.0398(12) 0.0094(9) -0.0037(9) 0.0007(10)
C2 0.0299(14) 0.0302(14) 0.0282(14) -0.0019(11) -0.0036(11) 0.0014(12)
O2 0.0245(10) 0.0587(16) 0.0518(14) -0.0029(11) 0.0093(9) -0.0005(10)
N11 0.0241(10) 0.0261(11) 0.0233(11) 0.0022(9) -0.0044(8) 0.0014(9)
N12 0.0303(12) 0.0433(14) 0.0352(13) 0.0058(11) -0.0085(10) -0.0015(11)
C13 0.0517(19) 0.062(2) 0.0287(16) 0.0076(15) -0.0131(14) -0.0259(18)
C14 0.080(3) 0.042(2) 0.0282(16) -0.0092(14) 0.0127(16) -0.0196(19)
C15 0.0452(16) 0.0267(15) 0.0285(15) -0.0041(11) 0.0050(12) 0.0063(13)
C21 0.0351(15) 0.0408(18) 0.0341(15) 0.0058(13) -0.0127(12) -0.0141(14)
C22 0.0443(16) 0.0386(17) 0.0296(15) -0.0093(13) 0.0046(12) -0.0144(14)
C23 0.0371(15) 0.0259(17) 0.0475(19) -0.0001(12) 0.0021(13) 0.0011(12)
C24 0.0383(15) 0.0316(16) 0.0272(14) 0.0038(12) 0.0016(11) -0.0121(12)
C25 0.0245(13) 0.0391(19) 0.0405(16) -0.0034(13) 0.0001(11) -0.0079(12)

loop_
_atom_type_symbol
_atom_type_description
_atom_type_scat_dispersion_real
_atom_type_scat_dispersion_imag
_atom_type_scat_source
C C 0.0033 0.0016 'International Tables Vol C Tables 4.2.6.8 and 6.1.1.4'
H H 0.0000 0.0000 'International Tables Vol C Tables 4.2.6.8 and 6.1.1.4'
Mn Mn 0.3368 0.7283 'International Tables Vol C Tables 4.2.6.8 and 6.1.1.4'
N N 0.0061 0.0033 'International Tables Vol C Tables 4.2.6.8 and 6.1.1.4'
O O 0.0106 0.0060 'International Tables Vol C Tables 4.2.6.8 and 6.1.1.4'

loop_
_geom_angle_atom_site_label_1
_geom_angle_atom_site_label_2
_geom_angle_atom_site_label_3
_geom_angle
C1 Mn1 C2 88.22(13)
C1 Mn1 N11 93.78(11)
C2 Mn1 N11 96.74(11)
C1 Mn1 C21 91.96(12)
C2 Mn1 C21 124.13(13)
N11 Mn1 C21 138.88(11)
C1 Mn1 C22 116.94(13)
C2 Mn1 C22 93.71(13)
N11 Mn1 C22 147.82(11)
C21 Mn1 C22 38.69(13)
C1 Mn1 C25 103.42(12)
C2 Mn1 C25 158.45(12)
N11 Mn1 C25 100.45(10)
C21 Mn1 C25 38.88(12)
C22 Mn1 C25 64.90(12)
C1 Mn1 C23 154.80(12)
C2 Mn1 C23 97.73(13)
N11 Mn1 C23 109.67(11)
C21 Mn1 C23 64.42(12)
C22 Mn1 C23 38.53(12)
C25 Mn1 C23 64.26(12)
C1 Mn1 C24 140.00(12)
C2 Mn1 C24 131.49(13)
N11 Mn1 C24 86.85(10)
C21 Mn1 C24 63.76(11)
C22 Mn1 C24 63.79(11)
C25 Mn1 C24 37.90(12)
C23 Mn1 C24 37.81(11)
O1 C1 Mn1 176.4(2)
O2 C2 Mn1 174.7(3)
C15 N11 N12 105.5(2)
C15 N11 Mn1 128.11(19)
N12 N11 Mn1 126.32(19)
N11 N12 C13 110.8(3)
N11 N12 H12 124.6
C13 N12 H12 124.6
C14 C13 N12 107.0(3)
C14 C13 H13 126.5
N12 C13 H13 126.5
C13 C14 C15 106.3(3)
C13 C14 H14 126.9
C15 C14 H14 126.9
N11 C15 C14 110.4(3)
N11 C15 H15 124.8
C14 C15 H15 124.8
C22 C21 C25 108.5(3)
C22 C21 Mn1 70.93(17)
C25 C21 Mn1 71.85(16)
C22 C21 H21 125.7
C25 C21 H21 125.7
Mn1 C21 H21 123.1
C21 C22 C23 108.0(3)
C21 C22 Mn1 70.39(17)
C23 C22 Mn1 72.20(18)
C21 C22 H22 126.0
C23 C22 H22 126.0
Mn1 C22 H22 123.1
C24 C23 C22 107.3(3)
C24 C23 Mn1 71.48(17)
C22 C23 Mn1 69.27(18)
C24 C23 H23 126.4
C22 C23 H23 126.4
Mn1 C23 H23 124.5
C25 C24 C23 109.5(3)
C25 C24 Mn1 70.22(16)
C23 C24 Mn1 70.70(17)
C25 C24 H24 125.2
C23 C24 H24 125.2
Mn1 C24 H24 125.4
C24 C25 C21 106.7(3)
C24 C25 Mn1 71.88(16)
C21 C25 Mn1 69.26(16)
C24 C25 H25 126.7
C21 C25 H25 126.7
Mn1 C25 H25 123.8

loop_
_geom_bond_atom_site_label_1
_geom_bond_atom_site_label_2
_geom_bond_distance
Mn1 C1 1.763(3)
Mn1 C2 1.781(3)
Mn1 N11 2.024(2)
Mn1 C21 2.133(3)
Mn1 C22 2.140(3)
Mn1 C25 2.167(3)
Mn1 C23 2.179(3)
Mn1 C24 2.189(3)
C1 O1 1.169(4)
C2 O2 1.174(4)
N11 C15 1.343(4)
N11 N12 1.356(3)
N12 C13 1.364(4)
N12 H12 0.8800
C13 C14 1.360(6)
C13 H13 0.9500
C14 C15 1.390(5)
C14 H14 0.9500
C15 H15 0.9500
C21 C22 1.416(5)
C21 C25 1.432(4)
C21 H21 0.9500
C22 C23 1.426(5)
C22 H22 0.9500
C23 C24 1.415(4)
C23 H23 0.9500
C24 C25 1.415(4)
C24 H24 0.9500
C25 H25 0.9500

loop_
_geom_hbond_atom_site_label_D
_geom_hbond_atom_site_label_H
_geom_hbond_atom_site_label_A
_geom_hbond_distance_DH
_geom_hbond_distance_HA
_geom_hbond_distance_DA
_geom_hbond_angle_DHA
_geom_hbond_site_symmetry_A
N12 H12 O1 0.88 2.21 3.050(3) 158.5 2_645

loop_
_geom_torsion_atom_site_label_1
_geom_torsion_atom_site_label_2
_geom_torsion_atom_site_label_3
_geom_torsion_atom_site_label_4
_geom_torsion
C2 Mn1 C1 O1 40(4)
N11 Mn1 C1 O1 137(4)
C21 Mn1 C1 O1 -84(4)
C22 Mn1 C1 O1 -53(4)
C25 Mn1 C1 O1 -121(4)
C23 Mn1 C1 O1 -64(4)
C24 Mn1 C1 O1 -133(4)
C1 Mn1 C2 O2 -59(3)
N11 Mn1 C2 O2 -153(3)
C21 Mn1 C2 O2 32(3)
C22 Mn1 C2 O2 58(3)
C25 Mn1 C2 O2 64(3)
C23 Mn1 C2 O2 96(3)
C24 Mn1 C2 O2 115(3)
C1 Mn1 N11 C15 41.7(2)
C2 Mn1 N11 C15 130.4(2)
C21 Mn1 N11 C15 -55.6(3)
C22 Mn1 N11 C15 -121.5(3)
C25 Mn1 N11 C15 -62.7(3)
C23 Mn1 N11 C15 -128.9(2)
C24 Mn1 N11 C15 -98.2(3)
C1 Mn1 N11 N12 -141.3(2)
C2 Mn1 N11 N12 -52.6(2)
C21 Mn1 N11 N12 121.4(2)
C22 Mn1 N11 N12 55.5(3)
C25 Mn1 N11 N12 114.3(2)
C23 Mn1 N11 N12 48.1(2)
C24 Mn1 N11 N12 78.8(2)
C15 N11 N12 C13 -1.0(3)
Mn1 N11 N12 C13 -178.5(2)
N11 N12 C13 C14 0.6(4)
N12 C13 C14 C15 0.1(4)
N12 N11 C15 C14 1.0(3)
Mn1 N11 C15 C14 178.5(2)
C13 C14 C15 N11 -0.7(4)
C1 Mn1 C21 C22 133.03(19)
C2 Mn1 C21 C22 43.9(2)
N11 Mn1 C21 C22 -128.94(19)
C25 Mn1 C21 C22 -117.9(3)
C23 Mn1 C21 C22 -37.85(18)
C24 Mn1 C21 C22 -80.08(19)
C1 Mn1 C21 C25 -109.1(2)
C2 Mn1 C21 C25 161.72(19)
N11 Mn1 C21 C25 -11.1(3)
C22 Mn1 C21 C25 117.9(3)
C23 Mn1 C21 C25 80.0(2)
C24 Mn1 C21 C25 37.79(18)
C25 C21 C22 C23 0.4(3)
Mn1 C21 C22 C23 62.8(2)
C25 C21 C22 Mn1 -62.4(2)
C1 Mn1 C22 C21 -55.0(2)
C2 Mn1 C22 C21 -144.92(19)
N11 Mn1 C22 C21 106.2(2)
C25 Mn1 C22 C21 37.80(18)
C23 Mn1 C22 C21 117.3(3)
C24 Mn1 C22 C21 80.01(19)
C1 Mn1 C22 C23 -172.36(17)
C2 Mn1 C22 C23 97.75(19)
N11 Mn1 C22 C23 -11.2(3)
C21 Mn1 C22 C23 -117.3(3)
C25 Mn1 C22 C23 -79.53(19)
C24 Mn1 C22 C23 -37.32(18)
C21 C22 C23 C24 0.1(3)
Mn1 C22 C23 C24 61.8(2)
C21 C22 C23 Mn1 -61.6(2)
C1 Mn1 C23 C24 -101.3(3)
C2 Mn1 C23 C24 156.28(19)
N11 Mn1 C23 C24 56.2(2)
C21 Mn1 C23 C24 -79.5(2)
C22 Mn1 C23 C24 -117.5(3)
C25 Mn1 C23 C24 -36.14(18)
C1 Mn1 C23 C22 16.2(4)
C2 Mn1 C23 C22 -86.2(2)
N11 Mn1 C23 C22 173.72(17)
C21 Mn1 C23 C22 38.00(18)
C25 Mn1 C23 C22 81.3(2)
C24 Mn1 C23 C22 117.5(3)
C22 C23 C24 C25 -0.6(3)
Mn1 C23 C24 C25 59.7(2)
C22 C23 C24 Mn1 -60.3(2)
C1 Mn1 C24 C25 19.4(3)
C2 Mn1 C24 C25 -152.29(19)
N11 Mn1 C24 C25 111.49(18)
C21 Mn1 C24 C25 -38.77(19)
C22 Mn1 C24 C25 -82.1(2)
C23 Mn1 C24 C25 -120.1(3)
C1 Mn1 C24 C23 139.5(2)
C2 Mn1 C24 C23 -32.2(2)
N11 Mn1 C24 C23 -128.37(19)
C21 Mn1 C24 C23 81.4(2)
C22 Mn1 C24 C23 38.03(19)
C25 Mn1 C24 C23 120.1(3)
C23 C24 C25 C21 0.9(3)
Mn1 C24 C25 C21 60.87(19)
C23 C24 C25 Mn1 -60.0(2)
C22 C21 C25 C24 -0.8(3)
Mn1 C21 C25 C24 -62.6(2)
C22 C21 C25 Mn1 61.8(2)
C1 Mn1 C25 C24 -167.35(18)
C2 Mn1 C25 C24 71.5(4)
N11 Mn1 C25 C24 -70.86(18)
C21 Mn1 C25 C24 116.5(3)
C22 Mn1 C25 C24 78.92(19)
C23 Mn1 C25 C24 36.06(18)
C1 Mn1 C25 C21 76.1(2)
C2 Mn1 C25 C21 -45.0(4)
N11 Mn1 C25 C21 172.62(19)
C22 Mn1 C25 C21 -37.61(19)
C23 Mn1 C25 C21 -80.5(2)
C24 Mn1 C25 C21 -116.5(3)
